data_2203738
loop_
_publ_author_name
'Rybarczyk-Pirek, Agnieszka J.'
'Nawrot-Modranka, Jolanta'

_publ_section_title
;(<i>E</i>)-3-{[(Dimethoxythiophosphoryl)methylhydrazono]methyl}-4<i>H</i>-1-benzopyran-4-one,
 a new chromone derivative substituted with phosphorohydrazide at position 3
;
_journal_issue 6
_journal_name_full 'Acta Crystallographica Section E'
_journal_page_first o988
_journal_page_last o990
_journal_paper_doi 10.1107/S1600536804010943
_journal_volume 60
_journal_year 2004
_chemical_formula_iupac 'C13 H15 N2 O4 P S'
_chemical_formula_moiety 'C13 H15 N2 O4 P S'
_chemical_formula_sum 'C13 H15 N2 O4 P S'
_chemical_formula_weight 326.30
_chemical_name_systematic (E)-3-{[(Dimethoxythiophosphoryl)methylhydrazono]methyl}-4H-1-benzopyran-4-one
_space_group_IT_number 14
_symmetry_cell_setting monoclinic
_symmetry_space_group_name_Hall '-P 2ybc'
_symmetry_space_group_name_H-M 'P 1 21/c 1'
_atom_sites_solution_hydrogens difmap
_atom_sites_solution_primary direct
_atom_sites_solution_secondary difmap
_audit_creation_method SHELXL-97
_cell_angle_alpha 90.00
_cell_angle_beta 92.146(7)
_cell_angle_gamma 90.00
_cell_formula_units_Z 4
_cell_length_a 8.5760(9)
_cell_length_b 14.9072(9)
_cell_length_c 12.0912(5)
_cell_measurement_reflns_used 20
_cell_measurement_temperature 293(2)
_cell_measurement_theta_max 28.62
_cell_measurement_theta_min 20.10
_cell_volume 1544.7(2)
_computing_cell_refinement 'MSC/AFC Software Control Software'
_computing_data_collection
;
MSC/AFC Diffractometer Control Software
(Molecular Structure Corporation, 1989)
;
_computing_data_reduction 'TEXSAN (Molecular Structure Corporation, 1989)'
_computing_molecular_graphics 'PLATON (Spek, 1998)'
_computing_publication_material
;
SHELXL97,  PARST97 (Nardelli, 1996) and WinGX (Farrugia, 1999)
;
_computing_structure_refinement 'SHELXL97 (Sheldrick, 1997)'
_computing_structure_solution 'SHELXS86 (Sheldrick, 1990)'
_diffrn_ambient_temperature 293(2)
_diffrn_measured_fraction_theta_full 0.966
_diffrn_measured_fraction_theta_max 0.966
_diffrn_measurement_device_type 'Rigaku AFC-5S'
_diffrn_measurement_method \w
_diffrn_radiation_monochromator graphite
_diffrn_radiation_type CuK\a
_diffrn_radiation_wavelength 1.54178
_diffrn_reflns_av_R_equivalents 0.0251
_diffrn_reflns_av_sigmaI/netI 0.1522
_diffrn_reflns_limit_h_max 10
_diffrn_reflns_limit_h_min -2
_diffrn_reflns_limit_k_max 17
_diffrn_reflns_limit_k_min -1
_diffrn_reflns_limit_l_max 14
_diffrn_reflns_limit_l_min -14
_diffrn_reflns_number 2930
_diffrn_reflns_theta_full 68.50
_diffrn_reflns_theta_max 68.50
_diffrn_reflns_theta_min 4.71
_diffrn_standards_decay_% 0
_diffrn_standards_interval_count 150
_diffrn_standards_number 3
_exptl_absorpt_coefficient_mu 3.001
_exptl_absorpt_correction_T_max 0.7254
_exptl_absorpt_correction_T_min 0.5297
_exptl_absorpt_correction_type analytical
_exptl_absorpt_process_details '(de Meulenaer & Tompa, 1965)'
_exptl_crystal_colour colorless
_exptl_crystal_density_diffrn 1.403
_exptl_crystal_density_method 'not measured'
_exptl_crystal_description plate
_exptl_crystal_F_000 680
_exptl_crystal_size_max 0.2
_exptl_crystal_size_mid 0.2
_exptl_crystal_size_min 0.05
_refine_diff_density_max 0.619
_refine_diff_density_min -0.248
_refine_ls_extinction_coef 0.0009(2)
_refine_ls_extinction_expression Fc^*^=kFc[1+0.001xFc^2^\l^3^/sin(2\q)]^-1/4^
_refine_ls_extinction_method SHELXL97
_refine_ls_goodness_of_fit_ref 1.005
_refine_ls_hydrogen_treatment mixed
_refine_ls_matrix_type full
_refine_ls_number_parameters 230
_refine_ls_number_reflns 2751
_refine_ls_number_restraints 0
_refine_ls_restrained_S_all 1.005
_refine_ls_R_factor_all 0.1403
_refine_ls_R_factor_gt 0.0471
_refine_ls_shift/su_max 0.000
_refine_ls_shift/su_mean 0.000
_refine_ls_structure_factor_coef Fsqd
_refine_ls_weighting_details
;
w = [exp{4.20(sin\q/\l)^2^}]/[\s^2^(Fo^2^)+(0.0533P)^2^]
where P = 0.33Fo^2^ + 0.67Fc^2^
;
_refine_ls_weighting_scheme calc
_refine_ls_wR_factor_gt 0.1112
_refine_ls_wR_factor_ref 0.1273
_reflns_number_gt 1105
_reflns_number_total 2751
_reflns_threshold_expression I>2\s(I)
_cod_data_source_file cv6309.cif
_cod_data_source_block I
_cod_original_sg_symbol_H-M 'P 21/c'
_cod_database_code 2203738
_cod_database_fobs_code 2203738

loop_
_symmetry_equiv_pos_as_xyz
'x, y, z'
'x, -y+1/2, z+1/2'
'-x, -y, -z'
'-x, y-1/2, -z-1/2'

loop_
_atom_site_label
_atom_site_fract_x
_atom_site_fract_y
_atom_site_fract_z
_atom_site_U_iso_or_equiv
_atom_site_adp_type
_atom_site_calc_flag
_atom_site_refinement_flags
_atom_site_occupancy
_atom_site_type_symbol
P1 0.44353(14) 0.37743(8) 0.14102(10) 0.0600(4) Uani d . 1 P
O11 0.3762(4) 0.2994(2) 0.2082(3) 0.0890(11) Uani d . 1 O
C12 0.4304(8) 0.2867(4) 0.3208(4) 0.136(3) Uani d . 1 C
H121 0.5414 0.2780 0.3233 0.163 Uiso calc R 1 H
H122 0.3807 0.2349 0.3509 0.163 Uiso calc R 1 H
H123 0.4053 0.3387 0.3635 0.163 Uiso calc R 1 H
O13 0.3394(4) 0.3626(2) 0.0286(3) 0.0807(10) Uani d . 1 O
C14 0.1785(6) 0.3672(4) 0.0244(4) 0.0901(17) Uani d . 1 C
H141 0.1370 0.3186 0.0664 0.108 Uiso calc R 1 H
H142 0.1406 0.3628 -0.0511 0.108 Uiso calc R 1 H
H143 0.1459 0.4232 0.0550 0.108 Uiso calc R 1 H
S2 0.43411(15) 0.49539(9) 0.20234(11) 0.0807(5) Uani d . 1 S
N3 0.6186(4) 0.3491(2) 0.1028(3) 0.0571(10) Uani d . 1 N
C31 0.7495(7) 0.4106(4) 0.0942(6) 0.0736(16) Uani d . 1 C
H311 0.844(6) 0.383(3) 0.134(4) 0.100(19) Uiso d . 1 H
H312 0.722(6) 0.469(3) 0.132(4) 0.100(18) Uiso d . 1 H
H313 0.765(6) 0.416(4) 0.016(5) 0.11(2) Uiso d . 1 H
N4 0.6286(4) 0.2618(2) 0.0635(3) 0.0570(9) Uani d . 1 N
C5 0.7543(5) 0.2367(3) 0.0201(4) 0.0548(12) Uani d . 1 C
O61 0.6861(3) -0.00697(19) -0.0240(2) 0.0599(8) Uani d . 1 O
C62 0.6787(5) 0.0789(3) 0.0108(4) 0.0572(12) Uani d . 1 C
H62 0.589(5) 0.089(3) 0.065(3) 0.092(16) Uiso d . 1 H
C63 0.7734(5) 0.1444(3) -0.0192(3) 0.0494(10) Uani d . 1 C
C64 0.8989(5) 0.1264(3) -0.0948(3) 0.0533(11) Uani d . 1 C
O641 0.9890(4) 0.1847(2) -0.1258(3) 0.0765(10) Uani d . 1 O
C65 1.0254(5) 0.0026(4) -0.1985(4) 0.0607(12) Uani d . 1 C
H65 1.104(5) 0.043(3) -0.212(3) 0.062(14) Uiso d . 1 H
C66 1.0287(6) -0.0846(4) -0.2342(4) 0.0680(14) Uani d . 1 C
H66 1.112(6) -0.103(3) -0.278(4) 0.11(2) Uiso d . 1 H
C67 0.9151(6) -0.1443(3) -0.2012(4) 0.0681(14) Uani d . 1 C
H67 0.919(5) -0.208(3) -0.221(4) 0.087(17) Uiso d . 1 H
C68 0.8014(6) -0.1179(3) -0.1302(4) 0.0651(13) Uani d . 1 C
H68 0.718(5) -0.162(3) -0.106(3) 0.074(14) Uiso d . 1 H
C69 0.8010(5) -0.0295(3) -0.0963(3) 0.0528(11) Uani d . 1 C
C70 0.9101(5) 0.0326(3) -0.1288(3) 0.0494(10) Uani d . 1 C
H51 0.847(4) 0.274(2) 0.022(3) 0.041(10) Uiso d . 1 H

loop_
_atom_site_aniso_label
_atom_site_aniso_U_11
_atom_site_aniso_U_22
_atom_site_aniso_U_33
_atom_site_aniso_U_12
_atom_site_aniso_U_13
_atom_site_aniso_U_23
P1 0.0585(7) 0.0583(7) 0.0640(7) -0.0095(7) 0.0149(6) -0.0090(6)
O11 0.094(3) 0.082(2) 0.092(3) -0.025(2) 0.027(2) -0.001(2)
C12 0.198(8) 0.123(5) 0.080(4) -0.029(5) -0.085(5) 0.018(4)
O13 0.065(2) 0.097(3) 0.080(2) -0.005(2) -0.0048(18) -0.030(2)
C14 0.067(3) 0.099(4) 0.102(4) -0.011(3) -0.016(3) 0.008(4)
S2 0.0767(9) 0.0708(8) 0.0958(10) -0.0071(7) 0.0190(8) -0.0305(8)
N3 0.046(2) 0.052(2) 0.073(3) -0.0095(17) 0.0040(19) -0.0088(18)
C31 0.058(3) 0.067(4) 0.097(5) -0.016(3) 0.012(3) -0.022(3)
N4 0.054(2) 0.050(2) 0.067(2) -0.0053(18) 0.0016(19) -0.0032(19)
C5 0.047(3) 0.052(3) 0.065(3) -0.003(2) -0.003(2) 0.000(2)
O61 0.0569(18) 0.0479(17) 0.076(2) -0.0092(15) 0.0128(16) -0.0025(17)
C62 0.047(2) 0.060(3) 0.065(3) -0.006(2) 0.005(2) -0.005(2)
C63 0.043(2) 0.053(3) 0.052(3) 0.000(2) -0.002(2) -0.003(2)
C64 0.049(2) 0.053(3) 0.058(3) -0.006(2) 0.000(2) 0.003(2)
O641 0.074(2) 0.0560(19) 0.102(3) -0.0160(17) 0.0319(19) 0.0028(18)
C65 0.056(3) 0.067(3) 0.059(3) 0.006(3) 0.007(2) 0.004(3)
C66 0.059(3) 0.081(4) 0.064(3) 0.012(3) 0.003(3) -0.004(3)
C67 0.075(3) 0.053(3) 0.076(3) 0.006(3) -0.003(3) -0.007(3)
C68 0.069(3) 0.056(3) 0.070(3) -0.002(3) 0.004(3) -0.002(3)
C69 0.052(3) 0.054(3) 0.053(3) 0.003(2) -0.003(2) 0.002(2)
C70 0.048(2) 0.048(2) 0.052(3) 0.000(2) -0.003(2) 0.003(2)

loop_
_atom_type_symbol
_atom_type_description
_atom_type_scat_dispersion_real
_atom_type_scat_dispersion_imag
_atom_type_scat_source
C C 0.0181 0.0091 'International Tables Vol C Tables 4.2.6.8 and 6.1.1.4'
H H 0.0000 0.0000 'International Tables Vol C Tables 4.2.6.8 and 6.1.1.4'
N N 0.0311 0.0180 'International Tables Vol C Tables 4.2.6.8 and 6.1.1.4'
O O 0.0492 0.0322 'International Tables Vol C Tables 4.2.6.8 and 6.1.1.4'
P P 0.2955 0.4335 'International Tables Vol C Tables 4.2.6.8 and 6.1.1.4'
S S 0.3331 0.5567 'International Tables Vol C Tables 4.2.6.8 and 6.1.1.4'

loop_
_geom_angle_atom_site_label_1
_geom_angle_atom_site_label_2
_geom_angle_atom_site_label_3
_geom_angle
_geom_angle_publ_flag
O11 P1 O13 97.7(2) y
O11 P1 N3 108.6(2) y
O13 P1 N3 102.1(2) y
O11 P1 S2 117.9(2) y
O13 P1 S2 115.0(2) y
N3 P1 S2 113.50(10) y
C12 O11 P1 119.0(3) y
O11 C12 H121 109.5 n
O11 C12 H122 109.5 ?
H121 C12 H122 109.5 ?
O11 C12 H123 109.5 ?
H121 C12 H123 109.5 ?
H122 C12 H123 109.5 ?
C14 O13 P1 123.0(3) y
O13 C14 H141 109.5 ?
O13 C14 H142 109.5 ?
H141 C14 H142 109.5 ?
O13 C14 H143 109.5 ?
H141 C14 H143 109.5 ?
H142 C14 H143 109.5 ?
N4 N3 C31 120.5(4) y
N4 N3 P1 114.0(3) y
C31 N3 P1 125.0(3) y
N3 C31 H311 108(3) ?
N3 C31 H312 108(3) ?
H311 C31 H312 109(4) ?
N3 C31 H313 105(3) ?
H311 C31 H313 111(4) ?
H312 C31 H313 114(4) ?
C5 N4 N3 118.7(4) y
N4 C5 C63 121.1(4) y
N4 C5 H51 122(2) n
C63 C5 H51 116(2) n
C62 O61 C69 118.1(3) y
C63 C62 O61 125.1(4) y
C63 C62 H62 123(3) ?
O61 C62 H62 112(3) ?
C62 C63 C64 120.5(4) y
C62 C63 C5 121.5(4) y
C64 C63 C5 118.0(4) y
O641 C64 C70 122.7(4) y
O641 C64 C63 123.1(4) y
C70 C64 C63 114.2(4) y
C66 C65 C70 121.2(5) ?
C66 C65 H65 123(3) ?
C70 C65 H65 116(3) ?
C65 C66 C67 119.6(5) ?
C65 C66 H66 118(3) ?
C67 C66 H66 122(3) ?
C68 C67 C66 121.0(5) ?
C68 C67 H67 117(3) ?
C66 C67 H67 121(3) ?
C69 C68 C67 117.8(5) ?
C69 C68 H68 121(2) ?
C67 C68 H68 121(2) ?
C68 C69 O61 115.4(4) ?
C68 C69 C70 123.1(4) ?
O61 C69 C70 121.5(4) y
C69 C70 C65 117.3(4) ?
C69 C70 C64 120.5(4) y
C65 C70 C64 122.1(4) ?

loop_
_geom_bond_atom_site_label_1
_geom_bond_atom_site_label_2
_geom_bond_distance
_geom_bond_publ_flag
P1 O11 1.543(3) y
P1 O13 1.613(3) y
P1 N3 1.643(3) y
P1 S2 1.911(2) y
O11 C12 1.435(5) y
C12 H121 0.9600 n
C12 H122 0.9600 n
C12 H123 0.9600 n
O13 C14 1.381(5) y
C14 H141 0.9600 n
C14 H142 0.9600 n
C14 H143 0.9600 n
N3 N4 1.389(4) y
N3 C31 1.456(6) y
C31 H311 1.02(5) n
C31 H312 1.02(5) n
C31 H313 0.96(5) n
N4 C5 1.272(5) y
C5 C63 1.467(5) y
C5 H51 0.97(3) n
O61 C62 1.349(5) y
O61 C69 1.383(5) y
C62 C63 1.330(5) y
C62 H62 1.04(4) n
C63 C64 1.462(5) y
C64 O641 1.231(5) y
C64 C70 1.462(6) y
C65 C66 1.371(7) n
C65 C70 1.396(6) n
C65 H65 0.92(4) n
C66 C67 1.390(7) n
C66 H66 0.94(5) n
C67 C68 1.381(6) n
C67 H67 0.98(4) n
C68 C69 1.380(6) n
C68 H68 1.02(4) n
C69 C70 1.384(5) y

loop_
_geom_hbond_atom_site_label_D
_geom_hbond_atom_site_label_H
_geom_hbond_atom_site_label_A
_geom_hbond_site_symmetry_A
_geom_hbond_distance_DH
_geom_hbond_distance_HA
_geom_hbond_distance_DA
_geom_hbond_angle_DHA
_geom_hbond_publ_flag
C65 H65 O641 1_555 0.92(4) 2.56(4) 2.873(6) 101(3) no
C62 H62 O61 3_655 1.04(5) 2.69(5) 3.316(5) 119(3) yes
C67 H67 O641 4_755 0.98(5) 2.59(4) 3.417(6) 142(4) yes

loop_
_geom_torsion_atom_site_label_1
_geom_torsion_atom_site_label_2
_geom_torsion_atom_site_label_3
_geom_torsion_atom_site_label_4
_geom_torsion
_geom_torsion_publ_flag
O13 P1 O11 C12 -177.5(4) n
N3 P1 O11 C12 76.9(4) n
S2 P1 O11 C12 -53.8(5) n
O11 P1 O13 C14 60.5(4) n
N3 P1 O13 C14 171.4(4) n
S2 P1 O13 C14 -65.2(4) n
O11 P1 N3 N4 43.7(3) y
O13 P1 N3 N4 -58.8(3) y
S2 P1 N3 N4 176.8(2) y
O11 P1 N3 C31 -144.7(5) ?
O13 P1 N3 C31 112.8(5) ?
S2 P1 N3 C31 -11.6(5) y
C31 N3 N4 C5 0.1(6) ?
P1 N3 N4 C5 172.1(3) y
N3 N4 C5 C63 177.9(4) y
C69 O61 C62 C63 0.3(6) n
O61 C62 C63 C64 -0.7(7) n
O61 C62 C63 C5 178.2(4) n
N4 C5 C63 C62 -15.8(7) y
N4 C5 C63 C64 163.2(4) y
C62 C63 C64 O641 179.4(4) n
C5 C63 C64 O641 0.5(6) y
C62 C63 C64 C70 -1.6(6) n
C5 C63 C64 C70 179.5(4) n
C70 C65 C66 C67 0.3(7) n
C65 C66 C67 C68 -2.0(8) n
C66 C67 C68 C69 2.3(7) n
C67 C68 C69 O61 -179.1(4) n
C67 C68 C69 C70 -1.0(7) n
C62 O61 C69 C68 -179.1(4) n
C62 O61 C69 C70 2.7(6) n
C68 C69 C70 C65 -0.5(6) n
O61 C69 C70 C65 177.5(4) n
C68 C69 C70 C64 176.8(4) n
O61 C69 C70 C64 -5.2(6) n
C66 C65 C70 C69 0.9(6) n
C66 C65 C70 C64 -176.4(4) n
O641 C64 C70 C69 -176.6(4) n
C63 C64 C70 C69 4.4(6) n
O641 C64 C70 C65 0.6(7) n
C63 C64 C70 C65 -178.4(4) n

loop_
_cod_related_entry_id
_cod_related_entry_database
_cod_related_entry_code
1 ChemSpider 21174248
